data_4501242
loop_
_publ_author_name
'Xu, Chunying'
'Li, Linke'
'Wang, Yinping'
'Guo, Qianqian'
'Wang, Xianjuan'
'Hou, Hongwei'
'Fan, Yaoting'

_publ_section_title
;
 Three-Dimensional Cd(II) Coordination Polymers Based on Semirigid
 Bis(Methylbenzimidazole) and Aromatic Polycarboxylates: Syntheses,
 Topological Structures and Photoluminescent Properties
;
_journal_issue 10
_journal_name_full 'Crystal Growth &amp; Design'
_journal_page_first 4667
_journal_paper_doi 10.1021/cg200961a
_journal_volume 11
_journal_year 2011
_chemical_formula_sum 'C34 H30 Cd N4 O5'
_chemical_formula_weight 687.02
_chemical_name_systematic
; 
 ? 
;
_space_group_IT_number 5
_symmetry_cell_setting monoclinic
_symmetry_space_group_name_Hall 'C 2y'
_symmetry_space_group_name_H-M 'C 1 2 1'
_atom_sites_solution_hydrogens geom
_atom_sites_solution_primary direct
_atom_sites_solution_secondary difmap
_audit_creation_method SHELXL-97
_cell_angle_alpha 90.00
_cell_angle_beta 126.51(3)
_cell_angle_gamma 90.00
_cell_formula_units_Z 4
_cell_length_a 21.421(4)
_cell_length_b 11.107(2)
_cell_length_c 15.888(3)
_cell_measurement_reflns_used 4849
_cell_measurement_temperature 293(2)
_cell_measurement_theta_max 29.1292
_cell_measurement_theta_min 1.9105
_cell_volume 3038.3(15)
_computing_cell_refinement 'CrystalClear (Rigaku/MSC Inc., 2006)'
_computing_data_collection 'CrystalClear (Rigaku/MSC Inc., 2006)'
_computing_data_reduction 'CrystalClear (Rigaku/MSC Inc., 2006)'
_computing_molecular_graphics SHELXTL
_computing_publication_material SHELXTL
_computing_structure_refinement 'SHELXL-97 (Sheldrick, 1997)'
_computing_structure_solution 'SHELXS-97 (Sheldrick, 1990)'
_diffrn_ambient_temperature 293(2)
_diffrn_detector_area_resol_mean 28.5714
_diffrn_measured_fraction_theta_full 0.989
_diffrn_measured_fraction_theta_max 0.989
_diffrn_measurement_device_type 'Rigaku Saturn'
_diffrn_measurement_method \w
_diffrn_radiation_monochromator graphite
_diffrn_radiation_source 'fine-focus sealed tube'
_diffrn_radiation_type MoK\a
_diffrn_radiation_wavelength 0.71073
_diffrn_reflns_av_R_equivalents 0.0366
_diffrn_reflns_av_sigmaI/netI 0.0705
_diffrn_reflns_limit_h_max 25
_diffrn_reflns_limit_h_min -25
_diffrn_reflns_limit_k_max 13
_diffrn_reflns_limit_k_min -12
_diffrn_reflns_limit_l_max 18
_diffrn_reflns_limit_l_min -17
_diffrn_reflns_number 8952
_diffrn_reflns_theta_full 25.00
_diffrn_reflns_theta_max 25.00
_diffrn_reflns_theta_min 2.18
_exptl_absorpt_coefficient_mu 0.768
_exptl_absorpt_correction_T_max 1.0000
_exptl_absorpt_correction_T_min 0.8079
_exptl_absorpt_correction_type multi-scan
_exptl_absorpt_process_details 'Jacobson, R. (1998) Private communication'
_exptl_crystal_colour Colourless
_exptl_crystal_density_diffrn 1.502
_exptl_crystal_density_method 'not measured'
_exptl_crystal_description Prism
_exptl_crystal_F_000 1400
_exptl_crystal_size_max 0.26
_exptl_crystal_size_mid 0.23
_exptl_crystal_size_min 0.16
_refine_diff_density_max 2.318
_refine_diff_density_min -0.904
_refine_diff_density_rms 0.133
_refine_ls_abs_structure_details 'Flack H D (1983), Acta Cryst. A39, 876-881'
_refine_ls_abs_structure_Flack 0.09(5)
_refine_ls_extinction_method none
_refine_ls_goodness_of_fit_ref 1.062
_refine_ls_hydrogen_treatment constr
_refine_ls_matrix_type full
_refine_ls_number_parameters 392
_refine_ls_number_reflns 5189
_refine_ls_number_restraints 13
_refine_ls_restrained_S_all 1.063
_refine_ls_R_factor_all 0.0705
_refine_ls_R_factor_gt 0.0648
_refine_ls_shift/su_max 0.007
_refine_ls_shift/su_mean 0.000
_refine_ls_structure_factor_coef Fsqd
_refine_ls_weighting_details 'calc w=1/[\s^2^(Fo^2^)+(0.1004P)^2^+6.7875P] where P=(Fo^2^+2Fc^2^)/3'
_refine_ls_weighting_scheme calc
_refine_ls_wR_factor_gt 0.1620
_refine_ls_wR_factor_ref 0.1688
_reflns_number_gt 4675
_reflns_number_total 5189
_reflns_threshold_expression >2sigma(I)
_cod_data_source_file cg200961a_si_002.cif
_cod_data_source_block 1
_cod_depositor_comments
;
The following automatic conversions were performed:

'_symmetry_cell_setting' value 'Monoclinic' changed to 'monoclinic'
according to /home/saulius/struct/CIF-dictionaries/cif_core.dic
dictionary named 'cif_core.dic' version 2.4.1 from
2010-06-29.

'_exptl_absorpt_correction_type' value 'Multi-scan'
changed to 'multi-scan' according to
/home/saulius/struct/CIF-dictionaries/cif_core.dic dictionary named
'cif_core.dic' version 2.4.1 from 2010-06-29.

Automatic conversion script
Id: cif_fix_values 1715 2011-07-08 13:25:40Z adriana 
;
_cod_original_sg_symbol_H-M C2
_cod_database_code 4501242

loop_
_symmetry_equiv_pos_as_xyz
'x, y, z'
'-x, y, -z'
'x+1/2, y+1/2, z'
'-x+1/2, y+1/2, -z'

loop_
_atom_site_label
_atom_site_type_symbol
_atom_site_fract_x
_atom_site_fract_y
_atom_site_fract_z
_atom_site_U_iso_or_equiv
_atom_site_adp_type
_atom_site_occupancy
_atom_site_symmetry_multiplicity
_atom_site_calc_flag
_atom_site_refinement_flags
Cd1 Cd 0.0000 0.22166(7) 0.0000 0.0325(3) Uani 1 2 d S
Cd2 Cd 0.5000 -0.10031(5) 0.5000 0.0299(2) Uani 1 2 d S
O1 O 0.0982(6) 0.0605(10) 0.1254(9) 0.081(3) Uani 1 1 d .
O2 O 0.0942(4) 0.1415(7) -0.0041(5) 0.0509(17) Uani 1 1 d .
O3 O 0.4054(5) 0.0517(8) 0.4417(5) 0.057(2) Uani 1 1 d .
O4 O 0.4095(4) -0.0398(6) 0.3254(4) 0.0433(15) Uani 1 1 d .
N1 N 0.0501(5) 0.3569(7) 0.1329(6) 0.045(2) Uani 1 1 d .
N2 N 0.0752(4) 0.4785(6) 0.2606(5) 0.0325(16) Uani 1 1 d .
C1 C -0.0606(6) 0.3874(10) 0.1392(7) 0.046(2) Uani 1 1 d .
H1A H -0.0928 0.3623 0.0673 0.069 Uiso 1 1 calc R
H1B H -0.0806 0.4610 0.1463 0.069 Uiso 1 1 calc R
H1C H -0.0607 0.3262 0.1818 0.069 Uiso 1 1 calc R
C2 C 0.0237(5) 0.4080(7) 0.1752(7) 0.034(2) Uani 1 1 d .
C3 C 0.1293(5) 0.3975(9) 0.1917(7) 0.0376(19) Uani 1 1 d .
C4 C 0.1867(6) 0.3735(9) 0.1795(8) 0.050(2) Uani 1 1 d .
H4 H 0.1785 0.3204 0.1285 0.060 Uiso 1 1 calc R
C5 C 0.2565(6) 0.4315(10) 0.2459(9) 0.054(3) Uani 1 1 d .
H5 H 0.2952 0.4208 0.2368 0.065 Uiso 1 1 calc R
C6 C 0.2712(7) 0.5051(10) 0.3257(10) 0.060(3) Uani 1 1 d .
H6 H 0.3201 0.5395 0.3707 0.072 Uiso 1 1 calc R
C7 C 0.2157(7) 0.5290(9) 0.3405(9) 0.053(3) Uani 1 1 d .
H7 H 0.2256 0.5778 0.3947 0.063 Uiso 1 1 calc R
C8 C 0.1427(5) 0.4753(7) 0.2687(7) 0.0348(19) Uani 1 1 d .
C9 C 0.0648(7) 0.5473(8) 0.3297(8) 0.046(2) Uani 1 1 d .
H9A H 0.1105 0.5371 0.4014 0.056 Uiso 1 1 calc R
H9B H 0.0207 0.5150 0.3248 0.056 Uiso 1 1 calc R
C10 C 0.0519(5) 0.6805(7) 0.3041(7) 0.0319(18) Uani 1 1 d .
C11 C 0.0448(5) 0.7329(8) 0.2201(7) 0.038(2) Uani 1 1 d .
H11 H 0.0477 0.6850 0.1746 0.046 Uiso 1 1 calc R
C12 C 0.0334(6) 0.8549(8) 0.2025(7) 0.040(2) Uani 1 1 d .
H12 H 0.0290 0.8873 0.1452 0.048 Uiso 1 1 calc R
C13 C 0.0283(5) 0.9296(8) 0.2658(7) 0.035(2) Uani 1 1 d .
C14 C 0.0373(5) 0.8793(8) 0.3552(7) 0.038(2) Uani 1 1 d .
H14 H 0.0358 0.9289 0.4011 0.046 Uiso 1 1 calc R
C15 C 0.0485(5) 0.7558(7) 0.3733(7) 0.038(2) Uani 1 1 d .
H15 H 0.0537 0.7226 0.4309 0.046 Uiso 1 1 calc R
C16 C 0.0103(6) 1.0614(7) 0.2371(6) 0.0371(19) Uani 1 1 d .
H16A H -0.0455 1.0720 0.1903 0.044 Uiso 1 1 calc R
H16B H 0.0312 1.0856 0.1996 0.044 Uiso 1 1 calc R
C17 C -0.0759(6) 1.1620(10) 0.3186(10) 0.057(3) Uani 1 1 d .
H17A H -0.0894 1.1919 0.3626 0.085 Uiso 1 1 calc R
H17B H -0.0837 1.0764 0.3108 0.085 Uiso 1 1 calc R
H17C H -0.1082 1.1997 0.2511 0.085 Uiso 1 1 calc R
C18 C 0.0036(3) 1.1886(5) 0.3653(4) 0.044(3) Uani 1 1 d GU
N3 N 0.0433(3) 1.1416(5) 0.3304(4) 0.0324(15) Uani 1 1 d G
C19 C 0.1162(3) 1.1896(5) 0.3890(4) 0.0291(17) Uani 1 1 d G
C24 C 0.1216(3) 1.2664(5) 0.4602(4) 0.037(2) Uani 1 1 d G
N4 N 0.0521(3) 1.2657(5) 0.4456(4) 0.0333(15) Uani 1 1 d G
C20 C 0.1775(5) 1.1742(9) 0.3817(7) 0.044(2) Uani 1 1 d .
H20 H 0.1728 1.1238 0.3315 0.053 Uiso 1 1 calc R
C21 C 0.2454(6) 1.2363(10) 0.4517(8) 0.051(3) Uani 1 1 d .
H21 H 0.2879 1.2276 0.4502 0.061 Uiso 1 1 calc R
C22 C 0.2495(6) 1.3127(10) 0.5253(8) 0.049(2) Uani 1 1 d .
H22 H 0.2953 1.3548 0.5719 0.059 Uiso 1 1 calc R
C23 C 0.1890(5) 1.3276(8) 0.5308(7) 0.042(2) Uani 1 1 d .
H23 H 0.1933 1.3777 0.5809 0.050 Uiso 1 1 calc R
C25 C 0.1229(6) 0.0714(10) 0.0708(9) 0.044(3) Uani 1 1 d .
C26 C 0.1885(7) -0.0137(11) 0.0929(12) 0.065(3) Uani 1 1 d .
H26A H 0.2156 -0.0468 0.1629 0.078 Uiso 1 1 calc R
H26B H 0.1660 -0.0801 0.0436 0.078 Uiso 1 1 calc R
C27 C 0.2460(5) 0.0530(9) 0.0833(7) 0.045(2) Uani 1 1 d .
C28 C 0.2338(6) 0.0512(11) -0.0121(7) 0.054(3) Uani 1 1 d .
H28 H 0.1933 0.0048 -0.0657 0.065 Uiso 1 1 calc R
C29 C 0.2785(7) 0.1145(13) -0.0309(9) 0.066(3) Uani 1 1 d .
H29 H 0.2693 0.1097 -0.0958 0.079 Uiso 1 1 calc R
C30 C 0.3381(7) 0.1867(12) 0.0479(10) 0.063(3) Uani 1 1 d .
H30 H 0.3694 0.2310 0.0366 0.076 Uiso 1 1 calc R
C31 C 0.3498(6) 0.1909(10) 0.1441(9) 0.060(3) Uani 1 1 d .
H31 H 0.3886 0.2398 0.1973 0.072 Uiso 1 1 calc R
C32 C 0.3042(6) 0.1229(9) 0.1610(8) 0.045(2) Uani 1 1 d .
C33 C 0.3233(7) 0.1323(11) 0.2678(8) 0.057(3) Uani 1 1 d .
H33A H 0.2752 0.1244 0.2606 0.069 Uiso 1 1 calc R
H33B H 0.3430 0.2128 0.2939 0.069 Uiso 1 1 calc R
C34 C 0.3826(6) 0.0409(9) 0.3526(7) 0.034(2) Uani 1 1 d .
O5 O 0.0017(6) 0.3997(10) 0.3060(9) 0.092(3) Uani 1 1 d U

loop_
_atom_site_aniso_label
_atom_site_aniso_U_11
_atom_site_aniso_U_22
_atom_site_aniso_U_33
_atom_site_aniso_U_23
_atom_site_aniso_U_13
_atom_site_aniso_U_12
Cd1 0.0325(5) 0.0361(5) 0.0325(5) 0.000 0.0213(4) 0.000
Cd2 0.0363(5) 0.0275(5) 0.0291(4) 0.000 0.0212(4) 0.000
O1 0.092(7) 0.089(8) 0.110(8) 0.039(7) 0.087(7) 0.030(6)
O2 0.047(4) 0.063(4) 0.048(4) 0.015(4) 0.031(3) 0.025(4)
O3 0.069(5) 0.060(5) 0.041(4) 0.005(4) 0.031(4) 0.017(4)
O4 0.043(4) 0.051(4) 0.028(3) 0.007(3) 0.017(3) 0.022(3)
N1 0.083(6) 0.035(4) 0.038(4) -0.023(3) 0.046(4) -0.036(4)
N2 0.051(4) 0.026(4) 0.030(3) -0.004(3) 0.029(3) 0.001(3)
C1 0.045(5) 0.044(6) 0.043(5) -0.002(5) 0.022(4) 0.001(5)
C2 0.046(5) 0.006(3) 0.057(5) 0.000(4) 0.034(5) 0.005(4)
C3 0.038(5) 0.036(5) 0.040(5) -0.004(4) 0.024(4) -0.004(4)
C4 0.053(6) 0.050(6) 0.049(5) 0.007(5) 0.031(5) 0.010(5)
C5 0.040(6) 0.052(7) 0.067(7) -0.007(5) 0.030(5) -0.014(5)
C6 0.050(6) 0.051(7) 0.082(8) -0.007(6) 0.041(6) -0.013(5)
C7 0.061(6) 0.042(6) 0.063(6) -0.014(5) 0.041(6) -0.005(5)
C8 0.044(5) 0.025(4) 0.038(4) 0.000(4) 0.025(4) -0.004(4)
C9 0.078(7) 0.026(5) 0.052(6) 0.003(4) 0.047(6) 0.003(5)
C10 0.042(5) 0.030(4) 0.035(4) 0.004(3) 0.029(4) 0.007(4)
C11 0.055(5) 0.032(5) 0.046(5) -0.007(4) 0.040(5) 0.003(4)
C12 0.066(6) 0.032(5) 0.030(4) 0.006(4) 0.033(4) 0.002(4)
C13 0.041(5) 0.030(5) 0.033(4) 0.010(3) 0.022(4) 0.011(4)
C14 0.039(5) 0.034(5) 0.041(5) -0.008(4) 0.024(4) -0.002(4)
C15 0.046(5) 0.028(4) 0.031(4) 0.003(3) 0.018(4) 0.007(4)
C16 0.053(5) 0.022(4) 0.032(4) 0.000(3) 0.023(4) 0.005(4)
C17 0.051(6) 0.044(6) 0.085(8) -0.005(6) 0.045(6) -0.001(5)
C18 0.016(4) 0.030(5) 0.054(5) 0.027(4) 0.003(3) 0.004(3)
N3 0.040(4) 0.024(4) 0.037(4) -0.002(3) 0.025(3) 0.005(3)
C19 0.032(4) 0.020(4) 0.035(4) 0.010(3) 0.020(4) 0.010(3)
C24 0.042(5) 0.030(4) 0.042(5) 0.013(4) 0.028(4) 0.008(4)
N4 0.036(4) 0.030(4) 0.038(4) -0.002(3) 0.025(3) 0.003(3)
C20 0.039(5) 0.052(6) 0.044(5) 0.010(4) 0.026(4) 0.009(4)
C21 0.042(5) 0.061(7) 0.052(6) 0.020(5) 0.030(5) 0.008(5)
C22 0.034(5) 0.053(6) 0.043(5) 0.011(5) 0.013(4) 0.009(5)
C23 0.035(5) 0.041(5) 0.033(4) -0.001(4) 0.011(4) 0.000(4)
C25 0.043(5) 0.040(6) 0.066(7) -0.021(5) 0.042(5) -0.016(5)
C26 0.063(7) 0.044(6) 0.104(10) 0.001(6) 0.058(7) 0.006(5)
C27 0.041(5) 0.044(6) 0.050(5) 0.006(5) 0.028(4) 0.012(4)
C28 0.043(6) 0.070(7) 0.032(5) 0.001(5) 0.014(4) 0.013(5)
C29 0.060(7) 0.090(9) 0.050(6) 0.021(6) 0.035(6) 0.021(7)
C30 0.061(7) 0.072(8) 0.066(7) 0.014(6) 0.042(6) 0.006(6)
C31 0.032(5) 0.051(6) 0.068(7) 0.003(5) 0.014(5) 0.008(5)
C32 0.038(5) 0.042(5) 0.046(5) 0.006(4) 0.020(4) 0.012(4)
C33 0.061(7) 0.059(7) 0.045(5) 0.007(5) 0.028(5) 0.036(6)
C34 0.038(5) 0.029(5) 0.038(5) 0.001(4) 0.024(4) -0.001(4)
O5 0.098(6) 0.084(6) 0.110(6) -0.001(5) 0.070(5) -0.005(5)

loop_
_atom_type_symbol
_atom_type_description
_atom_type_scat_dispersion_real
_atom_type_scat_dispersion_imag
_atom_type_scat_source
C C 0.0033 0.0016 'International Tables Vol C Tables 4.2.6.8 and 6.1.1.4'
H H 0.0000 0.0000 'International Tables Vol C Tables 4.2.6.8 and 6.1.1.4'
Cd Cd -0.8075 1.2024 'International Tables Vol C Tables 4.2.6.8 and 6.1.1.4'
N N 0.0061 0.0033 'International Tables Vol C Tables 4.2.6.8 and 6.1.1.4'
O O 0.0106 0.0060 'International Tables Vol C Tables 4.2.6.8 and 6.1.1.4'

loop_
_geom_angle_atom_site_label_1
_geom_angle_atom_site_label_2
_geom_angle_atom_site_label_3
_geom_angle
_geom_angle_site_symmetry_1
_geom_angle_site_symmetry_3
O2 Cd1 O2 133.2(4) . 2
O2 Cd1 N1 110.7(3) . .
O2 Cd1 N1 99.9(3) 2 .
O2 Cd1 N1 99.9(3) . 2
O2 Cd1 N1 110.7(3) 2 2
N1 Cd1 N1 97.3(4) . 2
O2 Cd1 O1 92.1(3) . 2
O2 Cd1 O1 53.9(3) 2 2
N1 Cd1 O1 153.7(3) . 2
N1 Cd1 O1 91.4(4) 2 2
O2 Cd1 O1 53.9(3) . .
O2 Cd1 O1 92.1(3) 2 .
N1 Cd1 O1 91.4(4) . .
N1 Cd1 O1 153.7(3) 2 .
O1 Cd1 O1 91.7(5) 2 .
O2 Cd1 C25 114.2(3) . 2
O2 Cd1 C25 26.5(3) 2 2
N1 Cd1 C25 126.4(3) . 2
N1 Cd1 C25 102.4(3) 2 2
O1 Cd1 C25 27.3(3) 2 2
O1 Cd1 C25 92.1(3) . 2
O2 Cd1 C25 26.5(3) . .
O2 Cd1 C25 114.2(3) 2 .
N1 Cd1 C25 102.4(3) . .
N1 Cd1 C25 126.4(3) 2 .
O1 Cd1 C25 92.1(3) 2 .
O1 Cd1 C25 27.3(3) . .
C25 Cd1 C25 104.7(4) 2 .
N4 Cd2 N4 100(3) 3_535 4_536
N4 Cd2 O4 112.5(17) 3_535 2_656
N4 Cd2 O4 89.2(16) 4_536 2_656
N4 Cd2 O4 89.2(17) 3_535 .
N4 Cd2 O4 112.5(16) 4_536 .
O4 Cd2 O4 146.7(3) 2_656 .
N4 Cd2 O3 96.6(18) 3_535 2_656
N4 Cd2 O3 143.6(16) 4_536 2_656
O4 Cd2 O3 54.5(2) 2_656 2_656
O4 Cd2 O3 99.9(3) . 2_656
N4 Cd2 O3 143.6(17) 3_535 .
N4 Cd2 O3 96.6(17) 4_536 .
O4 Cd2 O3 99.9(3) 2_656 .
O4 Cd2 O3 54.5(2) . .
O3 Cd2 O3 88.7(4) 2_656 .
N4 Cd2 C34 106.9(17) 3_535 2_656
N4 Cd2 C34 117.2(16) 4_536 2_656
O4 Cd2 C34 28.1(3) 2_656 2_656
O4 Cd2 C34 123.2(3) . 2_656
O3 Cd2 C34 26.4(3) 2_656 2_656
O3 Cd2 C34 93.6(3) . 2_656
N4 Cd2 C34 117.2(17) 3_535 .
N4 Cd2 C34 106.9(17) 4_536 .
O4 Cd2 C34 123.2(3) 2_656 .
O4 Cd2 C34 28.1(3) . .
O3 Cd2 C34 93.6(3) 2_656 .
O3 Cd2 C34 26.4(3) . .
C34 Cd2 C34 108.8(4) 2_656 .
C25 O1 Cd1 83.4(7) . .
C25 O2 Cd1 99.4(6) . .
C34 O3 Cd2 92.5(7) . .
C34 O4 Cd2 91.3(5) . .
C2 N1 C3 104.2(7) . .
C2 N1 Cd1 133.5(7) . .
C3 N1 Cd1 122.3(6) . .
C2 N2 C8 105.1(7) . .
C2 N2 C9 130.4(8) . .
C8 N2 C9 124.5(8) . .
C2 C1 H1A 109.5 . .
C2 C1 H1B 109.5 . .
H1A C1 H1B 109.5 . .
C2 C1 H1C 109.5 . .
H1A C1 H1C 109.5 . .
H1B C1 H1C 109.5 . .
N1 C2 N2 115.9(8) . .
N1 C2 C1 122.5(8) . .
N2 C2 C1 121.5(7) . .
C4 C3 C8 120.8(9) . .
C4 C3 N1 130.8(9) . .
C8 C3 N1 108.4(8) . .
C3 C4 C5 117.1(10) . .
C3 C4 H4 121.5 . .
C5 C4 H4 121.5 . .
C6 C5 C4 122.2(10) . .
C6 C5 H5 118.9 . .
C4 C5 H5 118.9 . .
C5 C6 C7 121.8(10) . .
C5 C6 H6 119.1 . .
C7 C6 H6 119.1 . .
C6 C7 C8 116.0(9) . .
C6 C7 H7 122.0 . .
C8 C7 H7 122.0 . .
N2 C8 C3 106.2(7) . .
N2 C8 C7 131.7(8) . .
C3 C8 C7 121.9(9) . .
N2 C9 C10 113.2(7) . .
N2 C9 H9A 108.9 . .
C10 C9 H9A 108.9 . .
N2 C9 H9B 108.9 . .
C10 C9 H9B 108.9 . .
H9A C9 H9B 107.7 . .
C11 C10 C15 118.3(7) . .
C11 C10 C9 124.7(7) . .
C15 C10 C9 117.0(7) . .
C10 C11 C12 121.2(8) . .
C10 C11 H11 119.4 . .
C12 C11 H11 119.4 . .
C13 C12 C11 122.3(8) . .
C13 C12 H12 118.9 . .
C11 C12 H12 118.9 . .
C12 C13 C14 118.4(8) . .
C12 C13 C16 119.1(7) . .
C14 C13 C16 122.5(8) . .
C15 C14 C13 119.7(8) . .
C15 C14 H14 120.2 . .
C13 C14 H14 120.2 . .
C14 C15 C10 120.2(8) . .
C14 C15 H15 119.9 . .
C10 C15 H15 119.9 . .
C13 C16 N3 113.0(7) . .
C13 C16 H16A 109.0 . .
N3 C16 H16A 109.0 . .
C13 C16 H16B 109.0 . .
N3 C16 H16B 109.0 . .
H16A C16 H16B 107.8 . .
C18 C17 H17A 109.5 . .
C18 C17 H17B 109.5 . .
H17A C17 H17B 109.5 . .
C18 C17 H17C 109.5 . .
H17A C17 H17C 109.5 . .
H17B C17 H17C 109.5 . .
N4 C18 N3 108.0 . .
N4 C18 C17 128.7(6) . .
N3 C18 C17 123.3(6) . .
C19 N3 C18 108.0 . .
C19 N3 C16 125.6(5) . .
C18 N3 C16 126.1(5) . .
C24 C19 N3 108.0 . .
C24 C19 C20 121.6(6) . .
N3 C19 C20 130.3(6) . .
C19 C24 N4 108.0 . .
C19 C24 C23 121.2(6) . .
N4 C24 C23 130.8(6) . .
C18 N4 C24 108.0 . .
C18 N4 Cd2 119.0(3) . 3_465
C24 N4 Cd2 130.8(3) . 3_465
C21 C20 C19 117.7(9) . .
C21 C20 H20 121.2 . .
C19 C20 H20 121.2 . .
C20 C21 C22 119.2(9) . .
C20 C21 H21 120.4 . .
C22 C21 H21 120.4 . .
C23 C22 C21 122.5(9) . .
C23 C22 H22 118.8 . .
C21 C22 H22 118.8 . .
C22 C23 C24 117.8(9) . .
C22 C23 H23 121.1 . .
C24 C23 H23 121.1 . .
O2 C25 O1 123.3(10) . .
O2 C25 C26 117.8(9) . .
O1 C25 C26 118.7(11) . .
O2 C25 Cd1 54.1(5) . .
O1 C25 Cd1 69.2(6) . .
C26 C25 Cd1 170.9(8) . .
C27 C26 C25 111.0(9) . .
C27 C26 H26A 109.4 . .
C25 C26 H26A 109.4 . .
C27 C26 H26B 109.4 . .
C25 C26 H26B 109.4 . .
H26A C26 H26B 108.0 . .
C28 C27 C32 118.6(10) . .
C28 C27 C26 118.0(10) . .
C32 C27 C26 123.2(10) . .
C27 C28 C29 122.7(11) . .
C27 C28 H28 118.7 . .
C29 C28 H28 118.7 . .
C30 C29 C28 119.4(11) . .
C30 C29 H29 120.3 . .
C28 C29 H29 120.3 . .
C29 C30 C31 118.3(11) . .
C29 C30 H30 120.9 . .
C31 C30 H30 120.9 . .
C32 C31 C30 120.6(10) . .
C32 C31 H31 119.7 . .
C30 C31 H31 119.7 . .
C27 C32 C31 120.5(10) . .
C27 C32 C33 123.7(10) . .
C31 C32 C33 115.8(10) . .
C32 C33 C34 117.9(8) . .
C32 C33 H33A 107.8 . .
C34 C33 H33A 107.8 . .
C32 C33 H33B 107.8 . .
C34 C33 H33B 107.8 . .
H33A C33 H33B 107.2 . .
O3 C34 O4 121.6(9) . .
O3 C34 C33 120.4(9) . .
O4 C34 C33 117.9(8) . .
O3 C34 Cd2 61.1(6) . .
O4 C34 Cd2 60.5(5) . .
C33 C34 Cd2 172.4(8) . .

loop_
_geom_bond_atom_site_label_1
_geom_bond_atom_site_label_2
_geom_bond_distance
_geom_bond_site_symmetry_2
Cd1 O2 2.242(6) .
Cd1 O2 2.242(6) 2
Cd1 N1 2.273(7) .
Cd1 N1 2.273(7) 2
Cd1 O1 2.571(10) 2
Cd1 O1 2.571(10) .
Cd1 C25 2.732(11) 2
Cd1 C25 2.732(11) .
Cd2 N4 2.314(7) 3_535
Cd2 N4 2.314(7) 4_536
Cd2 O4 2.347(6) 2_656
Cd2 O4 2.347(6) .
Cd2 O3 2.362(8) 2_656
Cd2 O3 2.362(8) .
Cd2 C34 2.695(10) 2_656
Cd2 C34 2.695(10) .
O1 C25 1.263(12) .
O2 C25 1.237(13) .
O3 C34 1.198(11) .
O4 C34 1.271(12) .
N1 C2 1.244(11) .
N1 C3 1.437(12) .
N2 C2 1.375(11) .
N2 C8 1.373(11) .
N2 C9 1.459(11) .
C1 C2 1.553(13) .
C1 H1A 0.9600 .
C1 H1B 0.9600 .
C1 H1C 0.9600 .
C3 C4 1.381(13) .
C3 C8 1.381(12) .
C4 C5 1.374(14) .
C4 H4 0.9300 .
C5 C6 1.378(16) .
C5 H5 0.9300 .
C6 C7 1.368(15) .
C6 H6 0.9300 .
C7 C8 1.406(14) .
C7 H7 0.9300 .
C9 C10 1.516(12) .
C9 H9A 0.9700 .
C9 H9B 0.9700 .
C10 C11 1.378(12) .
C10 C15 1.418(12) .
C11 C12 1.376(12) .
C11 H11 0.9300 .
C12 C13 1.356(13) .
C12 H12 0.9300 .
C13 C14 1.429(12) .
C13 C16 1.514(11) .
C14 C15 1.393(12) .
C14 H14 0.9300 .
C15 H15 0.9300 .
C16 N3 1.498(9) .
C16 H16A 0.9700 .
C16 H16B 0.9700 .
C17 C18 1.427(12) .
C17 H17A 0.9600 .
C17 H17B 0.9600 .
C17 H17C 0.9600 .
C18 N4 1.364(4) .
C18 N3 1.365(10) .
N3 C19 1.364(9) .
C19 C24 1.364(4) .
C19 C20 1.397(10) .
C24 N4 1.364(10) .
C24 C23 1.370(10) .
N4 Cd2 2.314(5) 3_465
C20 C21 1.378(15) .
C20 H20 0.9300 .
C21 C22 1.404(15) .
C21 H21 0.9300 .
C22 C23 1.360(14) .
C22 H22 0.9300 .
C23 H23 0.9300 .
C25 C26 1.551(15) .
C26 C27 1.519(15) .
C26 H26A 0.9700 .
C26 H26B 0.9700 .
C27 C28 1.376(14) .
C27 C32 1.360(14) .
C28 C29 1.356(17) .
C28 H28 0.9300 .
C29 C30 1.393(18) .
C29 H29 0.9300 .
C30 C31 1.395(17) .
C30 H30 0.9300 .
C31 C32 1.382(16) .
C31 H31 0.9300 .
C32 C33 1.493(14) .
C33 C34 1.557(13) .
C33 H33A 0.9700 .
C33 H33B 0.9700 .
